data_2242734
loop_
_publ_author_name
'Frampton, Christopher S.'
'Frampton, Eleanor S.'
'Thomson, Paul A.'

_publ_section_title
;
 Two polymorphic forms of the oxathiin systemic fungicide active carboxine
;
_journal_issue 12
_journal_name_full 'Acta Crystallographica Section E'
_journal_page_first 1741
_journal_page_last 1745
_journal_paper_doi 10.1107/S2056989018015451
_journal_volume 74
_journal_year 2018
_chemical_formula_moiety 'C12 H13 N O2 S'
_chemical_formula_sum 'C12 H13 N O2 S'
_chemical_formula_weight 235.29
_chemical_melting_point 364.13
_chemical_name_common
;
Carboxine Form II
;
_chemical_name_systematic
;
6-methyl-N-phenyl-2,3-dihydro-1,4-oxathiine-5-carboxamide
;
_space_group_crystal_system monoclinic
_space_group_IT_number 15
_space_group_name_Hall '-I 2ya'
_space_group_name_H-M_alt 'I 1 2/a 1'
_symmetry_space_group_name_Hall '-I 2ya'
_symmetry_space_group_name_H-M 'I 1 2/a 1'
_atom_sites_solution_hydrogens mixed
_audit_creation_method SHELXL-2014/6
_cell_angle_alpha 90
_cell_angle_beta 94.711(2)
_cell_angle_gamma 90
_cell_formula_units_Z 8
_cell_length_a 9.6424(2)
_cell_length_b 11.4059(3)
_cell_length_c 21.6672(5)
_cell_measurement_reflns_used 2580
_cell_measurement_temperature 100(2)
_cell_measurement_theta_max 75.7770
_cell_measurement_theta_min 4.0850
_cell_volume 2374.91(10)
_computing_cell_refinement
;
CrysAlisPro (Rigaku OD, 2015)
;
_computing_data_collection
;
CrysAlisPro (Rigaku OD, 2015)
;
_computing_data_reduction
;
CrysAlisPro (Rigaku OD, 2015)
;
_computing_molecular_graphics
;
SHELXTL (Sheldrick, 2008), <i>Mercury</i> (Macrae <i>et al</i>.,
2008)
;
_computing_publication_material
;
SHELXTL (Sheldrick, 2008), <i>Mercury</i> (Macrae <i>et al</i>.,
2008)
;
_computing_structure_refinement
;
<i>SHELXL2014/6</i> (Sheldrick, 2015)
;
_computing_structure_solution
;
<i>SHELXD2014/6</i> (Schneider & Sheldrick, 2002)
;
_diffrn_ambient_temperature 100.0(10)
_diffrn_detector_area_resol_mean 5.2921
_diffrn_measured_fraction_theta_full 1.000
_diffrn_measured_fraction_theta_max 0.997
_diffrn_measurement_device_type 'Rigaku SuperNova, Dualflex, AtlasS2'
_diffrn_measurement_method '\w scans'
_diffrn_radiation_type CuK\a
_diffrn_radiation_wavelength 1.54178
_diffrn_reflns_av_R_equivalents 0.0157
_diffrn_reflns_av_unetI/netI 0.0234
_diffrn_reflns_limit_h_max 11
_diffrn_reflns_limit_h_min -8
_diffrn_reflns_limit_k_max 12
_diffrn_reflns_limit_k_min -14
_diffrn_reflns_limit_l_max 27
_diffrn_reflns_limit_l_min -26
_diffrn_reflns_number 4644
_diffrn_reflns_theta_full 67.679
_diffrn_reflns_theta_max 74.473
_diffrn_reflns_theta_min 4.094
_diffrn_source 'fine-focus sealed X-ray tube'
_exptl_absorpt_coefficient_mu 2.304
_exptl_absorpt_correction_T_max 0.880
_exptl_absorpt_correction_T_min 0.664
_exptl_absorpt_correction_type analytical
_exptl_absorpt_process_details
;
(CrysAlis PRO; Rigaku OD, 2015)
;
_exptl_crystal_colour Colourless
_exptl_crystal_density_diffrn 1.316
_exptl_crystal_description Plate
_exptl_crystal_F_000 992
_exptl_crystal_size_max 0.308
_exptl_crystal_size_mid 0.067
_exptl_crystal_size_min 0.059
_refine_diff_density_max 0.511
_refine_diff_density_min -0.445
_refine_ls_extinction_method none
_refine_ls_goodness_of_fit_ref 1.031
_refine_ls_hydrogen_treatment mixed
_refine_ls_matrix_type full
_refine_ls_number_parameters 150
_refine_ls_number_reflns 2415
_refine_ls_number_restraints 0
_refine_ls_restrained_S_all 1.031
_refine_ls_R_factor_all 0.0425
_refine_ls_R_factor_gt 0.0402
_refine_ls_shift/su_max 0.000
_refine_ls_shift/su_mean 0.000
_refine_ls_structure_factor_coef Fsqd
_refine_ls_weighting_details 'w=1/[\s^2^(Fo^2^)+(0.0700P)^2^+2.2000P] where P=(Fo^2^+2Fc^2^)/3'
_refine_ls_weighting_scheme calc
_refine_ls_wR_factor_gt 0.1132
_refine_ls_wR_factor_ref 0.1159
_reflns_number_gt 2244
_reflns_number_total 2415
_reflns_threshold_expression 'I > 2\s(I)'
_cod_data_source_file hb7783sup1.cif
_cod_data_source_block b17007r
_cod_original_cell_volume 2374.92(9)
_cod_database_code 2242734
_shelx_space_group_comment
;
The symmetry employed for this shelxl refinement is uniquely defined
by the following loop, which should always be used as a source of
symmetry information in preference to the above space-group names.
They are only intended as comments.
;
_shelx_estimated_absorpt_t_min 0.537
_shelx_estimated_absorpt_t_max 0.876
_shelxl_version_number 2014/6

loop_
_space_group_symop_operation_xyz
'x, y, z'
'-x+1/2, y, -z'
'x+1/2, y+1/2, z+1/2'
'-x+1, y+1/2, -z+1/2'
'-x, -y, -z'
'x-1/2, -y, z'
'-x+1/2, -y+1/2, -z+1/2'
'x, -y+1/2, z+1/2'

loop_
_atom_site_type_symbol
_atom_site_label
_atom_site_fract_x
_atom_site_fract_y
_atom_site_fract_z
_atom_site_U_iso_or_equiv
_atom_site_adp_type
_atom_site_calc_flag
_atom_site_occupancy
S S1 0.41282(5) 0.67311(4) 0.72445(2) 0.03174(16) Uani d 1
O O1 0.32397(12) 0.46505(10) 0.64353(6) 0.0322(3) Uani d 1
O O2 0.58438(12) 0.80835(10) 0.62859(5) 0.0252(3) Uani d 1
N N1 0.55181(13) 0.43217(11) 0.62844(6) 0.0208(3) Uani d 1
H H1A 0.635(2) 0.4633(18) 0.6321(9) 0.023(5) Uiso d 1
C C1 0.43269(18) 0.23962(14) 0.61678(8) 0.0269(3) Uani d 1
H H1 0.3512 0.2694 0.6330 0.032 Uiso calc 1
C C2 0.4391(2) 0.12309(15) 0.59833(9) 0.0333(4) Uani d 1
H H2 0.3604 0.0739 0.6012 0.040 Uiso calc 1
C C3 0.5581(2) 0.07730(15) 0.57582(8) 0.0338(4) Uani d 1
H H3 0.5612 -0.0025 0.5635 0.041 Uiso calc 1
C C4 0.6725(2) 0.14945(16) 0.57147(8) 0.0318(4) Uani d 1
H H4 0.7551 0.1185 0.5568 0.038 Uiso calc 1
C C5 0.66723(17) 0.26668(15) 0.58839(8) 0.0260(3) Uani d 1
H H5 0.7455 0.3159 0.5845 0.031 Uiso calc 1
C C6 0.54737(16) 0.31217(13) 0.61114(7) 0.0213(3) Uani d 1
C C7 0.44398(16) 0.50099(14) 0.64111(7) 0.0218(3) Uani d 1
C C8 0.48110(15) 0.62578(13) 0.65536(7) 0.0207(3) Uani d 1
C C9 0.4412(2) 0.82819(14) 0.71537(9) 0.0315(4) Uani d 1
H H9A 0.3670 0.8613 0.6862 0.038 Uiso calc 1
H H9B 0.4372 0.8680 0.7558 0.038 Uiso calc 1
C C10 0.58140(19) 0.84960(15) 0.69104(8) 0.0297(4) Uani d 1
H H10A 0.6022 0.9346 0.6925 0.036 Uiso calc 1
H H10B 0.6543 0.8089 0.7179 0.036 Uiso calc 1
C C11 0.54640(16) 0.69442(13) 0.61652(7) 0.0206(3) Uani d 1
C C12 0.57867(18) 0.66346(14) 0.55218(8) 0.0262(3) Uani d 1
H H12A 0.5424 0.7246 0.5234 0.039 Uiso calc 1
H H12B 0.5351 0.5883 0.5403 0.039 Uiso calc 1
H H12C 0.6797 0.6572 0.5506 0.039 Uiso calc 1

loop_
_atom_site_aniso_label
_atom_site_aniso_U_11
_atom_site_aniso_U_22
_atom_site_aniso_U_33
_atom_site_aniso_U_12
_atom_site_aniso_U_13
_atom_site_aniso_U_23
S1 0.0473(3) 0.0234(2) 0.0265(2) -0.00202(16) 0.01526(18) -0.00236(14)
O1 0.0212(6) 0.0206(6) 0.0553(8) -0.0003(4) 0.0062(5) -0.0025(5)
O2 0.0341(6) 0.0158(5) 0.0265(6) -0.0016(4) 0.0064(5) -0.0005(4)
N1 0.0207(6) 0.0159(6) 0.0258(7) -0.0012(5) 0.0031(5) -0.0007(5)
C1 0.0309(8) 0.0199(8) 0.0298(8) -0.0033(6) 0.0027(6) 0.0014(6)
C2 0.0454(10) 0.0196(8) 0.0342(9) -0.0061(7) -0.0011(7) 0.0012(7)
C3 0.0531(11) 0.0164(7) 0.0306(9) 0.0043(7) -0.0045(7) -0.0010(6)
C4 0.0414(9) 0.0243(8) 0.0290(8) 0.0106(7) -0.0009(7) -0.0035(7)
C5 0.0279(8) 0.0224(8) 0.0272(8) 0.0033(6) -0.0005(6) -0.0011(6)
C6 0.0267(8) 0.0160(7) 0.0207(7) 0.0013(6) -0.0004(6) 0.0011(5)
C7 0.0228(7) 0.0191(7) 0.0235(7) 0.0002(5) 0.0019(6) 0.0011(6)
C8 0.0225(7) 0.0177(7) 0.0220(7) 0.0013(5) 0.0026(5) -0.0016(5)
C9 0.0484(10) 0.0199(8) 0.0272(9) 0.0019(7) 0.0089(7) -0.0062(6)
C10 0.0407(9) 0.0208(7) 0.0269(8) -0.0021(7) -0.0011(7) -0.0040(6)
C11 0.0223(7) 0.0167(7) 0.0230(7) 0.0023(5) 0.0023(5) -0.0008(6)
C12 0.0337(8) 0.0232(8) 0.0222(8) 0.0023(6) 0.0055(6) 0.0011(6)

loop_
_atom_type_symbol
_atom_type_description
_atom_type_scat_dispersion_real
_atom_type_scat_dispersion_imag
_atom_type_scat_source
C C 0.0181 0.0091 'International Tables Vol C Tables 4.2.6.8 and 6.1.1.4'
H H 0.0000 0.0000 'International Tables Vol C Tables 4.2.6.8 and 6.1.1.4'
N N 0.0311 0.0180 'International Tables Vol C Tables 4.2.6.8 and 6.1.1.4'
O O 0.0492 0.0322 'International Tables Vol C Tables 4.2.6.8 and 6.1.1.4'
S S 0.3331 0.5567 'International Tables Vol C Tables 4.2.6.8 and 6.1.1.4'

loop_
_geom_angle_atom_site_label_1
_geom_angle_atom_site_label_2
_geom_angle_atom_site_label_3
_geom_angle
C8 S1 C9 97.85(8)
C11 O2 C10 117.73(13)
C7 N1 C6 127.45(13)
C7 N1 H1A 117.4(13)
C6 N1 H1A 115.1(13)
C2 C1 C6 119.17(16)
C2 C1 H1 120.4
C6 C1 H1 120.4
C3 C2 C1 121.30(17)
C3 C2 H2 119.3
C1 C2 H2 119.3
C2 C3 C4 119.13(16)
C2 C3 H3 120.4
C4 C3 H3 120.4
C3 C4 C5 120.52(17)
C3 C4 H4 119.7
C5 C4 H4 119.7
C4 C5 C6 120.08(16)
C4 C5 H5 120.0
C6 C5 H5 120.0
C5 C6 C1 119.78(15)
C5 C6 N1 116.41(14)
C1 C6 N1 123.80(14)
O1 C7 N1 123.86(15)
O1 C7 C8 121.19(14)
N1 C7 C8 114.90(13)
C11 C8 C7 122.85(14)
C11 C8 S1 125.35(12)
C7 C8 S1 111.49(11)
C10 C9 S1 110.17(12)
C10 C9 H9A 109.6
S1 C9 H9A 109.6
C10 C9 H9B 109.6
S1 C9 H9B 109.6
H9A C9 H9B 108.1
O2 C10 C9 111.33(14)
O2 C10 H10A 109.4
C9 C10 H10A 109.4
O2 C10 H10B 109.4
C9 C10 H10B 109.4
H10A C10 H10B 108.0
C8 C11 O2 124.41(14)
C8 C11 C12 126.19(14)
O2 C11 C12 109.22(13)
C11 C12 H12A 109.5
C11 C12 H12B 109.5
H12A C12 H12B 109.5
C11 C12 H12C 109.5
H12A C12 H12C 109.5
H12B C12 H12C 109.5

loop_
_geom_bond_atom_site_label_1
_geom_bond_atom_site_label_2
_geom_bond_distance
S1 C8 1.7684(15)
S1 C9 1.8031(17)
O1 C7 1.2328(19)
O2 C11 1.3694(19)
O2 C10 1.435(2)
N1 C7 1.349(2)
N1 C6 1.4188(19)
N1 H1A 0.87(2)
C1 C2 1.391(2)
C1 C6 1.395(2)
C1 H1 0.9500
C2 C3 1.385(3)
C2 H2 0.9500
C3 C4 1.385(3)
C3 H3 0.9500
C4 C5 1.388(2)
C4 H4 0.9500
C5 C6 1.393(2)
C5 H5 0.9500
C7 C8 1.494(2)
C8 C11 1.343(2)
C9 C10 1.511(3)
C9 H9A 0.9900
C9 H9B 0.9900
C10 H10A 0.9900
C10 H10B 0.9900
C11 C12 1.496(2)
C12 H12A 0.9800
C12 H12B 0.9800
C12 H12C 0.9800

loop_
_geom_hbond_atom_site_label_D
_geom_hbond_atom_site_label_H
_geom_hbond_atom_site_label_A
_geom_hbond_site_symmetry_A
_geom_hbond_distance_DH
_geom_hbond_distance_HA
_geom_hbond_distance_DA
_geom_hbond_angle_DHA
N1 H1A O1 6_665 0.87(2) 2.00(2) 2.8683(18) 178.1(18)

loop_
_geom_torsion_atom_site_label_1
_geom_torsion_atom_site_label_2
_geom_torsion_atom_site_label_3
_geom_torsion_atom_site_label_4
_geom_torsion
C6 C1 C2 C3 1.4(3)
C1 C2 C3 C4 -0.2(3)
C2 C3 C4 C5 -1.2(3)
C3 C4 C5 C6 1.3(3)
C4 C5 C6 C1 -0.1(2)
C4 C5 C6 N1 178.84(14)
C2 C1 C6 C5 -1.3(2)
C2 C1 C6 N1 179.90(15)
C7 N1 C6 C5 167.39(15)
C7 N1 C6 C1 -13.7(3)
C6 N1 C7 O1 5.4(3)
C6 N1 C7 C8 -177.45(14)
O1 C7 C8 C11 -126.69(18)
N1 C7 C8 C11 56.1(2)
O1 C7 C8 S1 47.26(19)
N1 C7 C8 S1 -130.00(12)
C9 S1 C8 C11 6.79(16)
C9 S1 C8 C7 -166.98(12)
C8 S1 C9 C10 -41.24(14)
C11 O2 C10 C9 -53.62(19)
S1 C9 C10 O2 67.88(16)
C7 C8 C11 O2 -178.68(14)
S1 C8 C11 O2 8.2(2)
C7 C8 C11 C12 6.6(2)
S1 C8 C11 C12 -166.46(12)
C10 O2 C11 C8 13.7(2)
C10 O2 C11 C12 -170.79(13)

_cod_database_fobs_code 2242734
